data_8103407
loop_
_publ_author_name
'Pertlik, F.'
'Effenberger, H.'

_publ_section_title
;
 Crystal structure of Ag5Cu(AsO4)(As2O7) and Ag7Cu(As2O7)2Cl with a survey
 on pyroarsenate anions
;
_journal_name_full 'Zeitschrift fuer Kristallographie (149,1979-)'
_journal_page_first 223
_journal_page_last 236
_journal_volume 207
_journal_year 1993
_chemical_formula_sum 'Ag5 As3 Cu O11'
_chemical_name_systematic 'Ag5 Cu (As O4) (As2 O7)'
_space_group_IT_number 2
_symmetry_space_group_name_Hall '-P 1'
_symmetry_space_group_name_H-M 'P -1'
_cell_angle_alpha 97.18
_cell_angle_beta 90.98
_cell_angle_gamma 92.11
_cell_formula_units_Z 2
_cell_length_a 5.859
_cell_length_b 9.019
_cell_length_c 10.384
_cell_volume 543.912
_citation_journal_id_ASTM ZEKRDZ
_cod_data_source_file silver3-x_192.cif
_cod_data_source_block Ag5As3Cu1O11
_cod_original_cell_volume 543.9124
_cod_original_formula_sum 'Ag5 As3 Cu1 O11'
_cod_database_code 8103407

loop_
_symmetry_equiv_pos_as_xyz
x,y,z
-x,-y,-z

loop_
_atom_site_label
_atom_site_type_symbol
_atom_site_fract_x
_atom_site_fract_y
_atom_site_fract_z
_atom_site_occupancy
_atom_site_U_iso_or_equiv
O7 O-2 0.0729 0.1073 0.1695 1 0.0
O6 O-2 0.2798 -0.0525 0.3485 1 0.0
O5 O-2 0.0336 0.1969 0.4239 1 0.0
O8 O-2 -0.2048 -0.0544 0.3264 1 0.0
O9 O-2 0.1811 0.3995 0.6177 1 0.0
Cu1 Cu+2 0 0 0 1 0.0
Ag4 Ag+1 0.71511 0.34134 0.31104 1 0.0
Ag5 Ag+1 0.20793 0.67657 0.34444 1 0.0
O3 O-2 0.0349 0.8122 0.0704 1 0.0
O11 O-2 0.3208 0.4295 0.3652 1 0.0
Ag1 Ag+1 0.54641 0.0083 0.16805 1 0.0
O1 O-2 0.471 0.8205 -0.0249 1 0.0
Cu2 Cu+2 0.5 0 0.5 1 0.0
As3 As+5 0.2712 0.31817 0.47736 1 0.0
As2 As+5 0.04478 0.03515 0.31079 1 0.0
O4 O-2 0.1591 0.5895 -0.1184 1 0.0
As1 As+5 0.25517 0.70388 0.01276 1 0.0
Ag3 Ag+1 0.74465 0.67606 0.17016 1 0.0
O2 O-2 0.3513 0.6105 0.1324 1 0.0
O10 O-2 0.502 0.2108 0.4809 1 0.0
Ag2 Ag+1 0.25312 0.35477 0.1306 1 0.0
